data_7229208
loop_
_publ_author_name
'Pereira, Jorge F. B.'
'Barber, Patrick S.'
'Kelley, Steven Paul'
'Berton, Paula'
'Rogers, Robin D.'

_publ_section_title
;
 Double Salt Ionic Liquids Based on 1-Ethyl-3-Methylimidazolium Acetate
 and Hydroxyl-Functionalized Ammonium Acetates: Strong Effects of Weak
 Interactions
;
_journal_name_full 'Phys. Chem. Chem. Phys.'
_journal_paper_doi 10.1039/C7CP05710E
_journal_year 2017
_chemical_formula_sum 'C7 H17 N O3'
_chemical_formula_weight 163.21
_space_group_crystal_system monoclinic
_space_group_IT_number 4
_space_group_name_Hall 'P 2yb'
_space_group_name_H-M_alt 'P 1 21 1'
_symmetry_space_group_name_Hall 'P 2yb'
_symmetry_space_group_name_H-M 'P 1 21 1'
_atom_sites_solution_hydrogens difmap
_atom_sites_solution_primary direct
_atom_sites_solution_secondary difmap
_audit_creation_method SHELXL-2014/7
_audit_update_record
;
2017-08-21 deposited with the CCDC.
2017-09-18 downloaded from the CCDC.
;
_cell_angle_alpha 90
_cell_angle_beta 102.612(2)
_cell_angle_gamma 90
_cell_formula_units_Z 2
_cell_length_a 7.7116(4)
_cell_length_b 7.1277(4)
_cell_length_c 8.4076(5)
_cell_measurement_reflns_used 6074
_cell_measurement_temperature 100(2)
_cell_measurement_theta_max 33.12
_cell_measurement_theta_min 2.71
_cell_volume 450.98(4)
_computing_cell_refinement 'Bruker SAINT'
_computing_data_collection 'Bruker APEX2'
_computing_data_reduction 'Bruker SAINT'
_computing_molecular_graphics 'Bruker SHELXTL'
_computing_publication_material 'Bruker SHELXTL'
_computing_structure_refinement 'SHELXL-2014/7 (Sheldrick, 2014)'
_computing_structure_solution 'SHELXS-97 (Sheldrick, 2008)'
_diffrn_ambient_temperature 100(2)
_diffrn_measured_fraction_theta_full 0.999
_diffrn_measured_fraction_theta_max 0.999
_diffrn_measurement_device_type 'Bruker APEX-II CCD'
_diffrn_measurement_method '\f and \w scans'
_diffrn_radiation_type MoK\a
_diffrn_radiation_wavelength 0.71073
_diffrn_reflns_av_R_equivalents 0.0258
_diffrn_reflns_av_unetI/netI 0.0266
_diffrn_reflns_Laue_measured_fraction_full 0.999
_diffrn_reflns_Laue_measured_fraction_max 0.999
_diffrn_reflns_limit_h_max 11
_diffrn_reflns_limit_h_min -11
_diffrn_reflns_limit_k_max 10
_diffrn_reflns_limit_k_min -10
_diffrn_reflns_limit_l_max 12
_diffrn_reflns_limit_l_min -12
_diffrn_reflns_number 11571
_diffrn_reflns_point_group_measured_fraction_full 0.999
_diffrn_reflns_point_group_measured_fraction_max 0.997
_diffrn_reflns_theta_full 25.242
_diffrn_reflns_theta_max 33.177
_diffrn_reflns_theta_min 2.482
_exptl_absorpt_coefficient_mu 0.092
_exptl_absorpt_correction_T_max 0.7465
_exptl_absorpt_correction_T_min 0.6206
_exptl_absorpt_correction_type multi-scan
_exptl_absorpt_process_details 'Bruker AXScale'
_exptl_crystal_colour colorless
_exptl_crystal_density_diffrn 1.202
_exptl_crystal_density_method 'not measured'
_exptl_crystal_description shard
_exptl_crystal_F_000 180
_exptl_crystal_size_max 0.120
_exptl_crystal_size_mid 0.020
_exptl_crystal_size_min 0.010
_refine_diff_density_max 0.312
_refine_diff_density_min -0.147
_refine_diff_density_rms 0.035
_refine_ls_abs_structure_details
; 
 Flack x determined using 1459 quotients [(I+)-(I-)]/[(I+)+(I-)] 
 (Parsons, Flack and Wagner, Acta Cryst. B69 (2013) 249-259). 
;
_refine_ls_abs_structure_Flack 0.3(3)
_refine_ls_extinction_method none
_refine_ls_goodness_of_fit_ref 1.066
_refine_ls_hydrogen_treatment refxyz
_refine_ls_matrix_type full
_refine_ls_number_parameters 151
_refine_ls_number_reflns 3417
_refine_ls_number_restraints 1
_refine_ls_restrained_S_all 1.066
_refine_ls_R_factor_all 0.0306
_refine_ls_R_factor_gt 0.0290
_refine_ls_shift/su_max 0.000
_refine_ls_shift/su_mean 0.000
_refine_ls_structure_factor_coef Fsqd
_refine_ls_weighting_details 'w=1/[\s^2^(Fo^2^)+(0.0506P)^2^+0.0114P] where P=(Fo^2^+2Fc^2^)/3'
_refine_ls_weighting_scheme calc
_refine_ls_wR_factor_gt 0.0772
_refine_ls_wR_factor_ref 0.0787
_reflns_Friedel_coverage 0.867
_reflns_Friedel_fraction_full 1.000
_reflns_Friedel_fraction_max 0.993
_reflns_number_gt 3264
_reflns_number_total 3417
_reflns_threshold_expression 'I > 2\s(I)'
_cod_data_source_file c7cp05710e2.cif
_cod_data_source_block ChoOAc
_cod_database_code 7229208
_shelx_shelxl_version_number 2014/7
_shelx_space_group_comment
; 
The symmetry employed for this shelxl refinement is uniquely defined 
by the following loop, which should always be used as a source of 
symmetry information in preference to the above space-group names. 
They are only intended as comments. 
;
_shelx_estimated_absorpt_t_min 0.989
_shelx_estimated_absorpt_t_max 0.999

loop_
_space_group_symop_operation_xyz
'x, y, z'
'-x, y+1/2, -z'

loop_
_atom_site_label
_atom_site_type_symbol
_atom_site_fract_x
_atom_site_fract_y
_atom_site_fract_z
_atom_site_U_iso_or_equiv
_atom_site_adp_type
_atom_site_occupancy
_atom_site_site_symmetry_order
_atom_site_calc_flag
_atom_site_refinement_flags_adp
O1 O 0.48022(10) 0.19148(12) 0.88172(13) 0.0305(2) Uani 1 1 d .
H1C H 0.541(3) 0.115(4) 0.843(3) 0.046 Uiso 1 1 d U
O2 O 0.70635(10) -0.03535(12) 0.78084(11) 0.02549(16) Uani 1 1 d .
O3 O 0.83680(11) -0.25847(13) 0.66505(11) 0.02900(18) Uani 1 1 d .
N1 N 0.06775(10) 0.29612(11) 0.76210(9) 0.01519(13) Uani 1 1 d .
C5 C 0.18709(13) 0.46085(15) 0.75765(13) 0.02205(18) Uani 1 1 d .
H5A H 0.116(3) 0.563(3) 0.743(2) 0.033 Uiso 1 1 d U
H5B H 0.239(3) 0.440(3) 0.663(2) 0.033 Uiso 1 1 d U
H5C H 0.275(3) 0.458(3) 0.854(2) 0.033 Uiso 1 1 d U
C4 C -0.02157(13) 0.31714(15) 0.90242(11) 0.01977(17) Uani 1 1 d .
H4A H -0.090(2) 0.426(3) 0.885(2) 0.030 Uiso 1 1 d U
H4B H 0.069(2) 0.328(3) 0.999(2) 0.030 Uiso 1 1 d U
H4C H -0.100(3) 0.213(3) 0.899(2) 0.030 Uiso 1 1 d U
C3 C -0.07449(12) 0.29397(16) 0.60814(11) 0.02068(17) Uani 1 1 d .
H3A H -0.141(3) 0.409(3) 0.603(2) 0.031 Uiso 1 1 d U
H3B H -0.154(3) 0.194(3) 0.617(2) 0.031 Uiso 1 1 d U
H3C H -0.021(3) 0.286(3) 0.522(2) 0.031 Uiso 1 1 d U
C1 C 0.16792(12) 0.11220(13) 0.77137(11) 0.01740(16) Uani 1 1 d .
H1A H 0.206(2) 0.097(2) 0.6664(19) 0.021 Uiso 1 1 d U
H1B H 0.084(2) 0.017(2) 0.773(2) 0.021 Uiso 1 1 d U
C2 C 0.33022(13) 0.09568(16) 0.91144(12) 0.02240(18) Uani 1 1 d .
H2A H 0.307(3) 0.144(3) 1.009(2) 0.027 Uiso 1 1 d U
H2B H 0.353(2) -0.037(3) 0.924(2) 0.027 Uiso 1 1 d U
C7 C 0.70230(12) -0.17862(13) 0.69258(11) 0.01752(16) Uani 1 1 d .
C6 C 0.52282(16) -0.2629(2) 0.61728(18) 0.0362(3) Uani 1 1 d .
H6C H 0.511(4) -0.267(4) 0.493(3) 0.054 Uiso 1 1 d U
H6B H 0.430(4) -0.203(4) 0.646(3) 0.054 Uiso 1 1 d U
H6A H 0.521(3) -0.392(4) 0.670(3) 0.054 Uiso 1 1 d U

loop_
_atom_site_aniso_label
_atom_site_aniso_U_11
_atom_site_aniso_U_22
_atom_site_aniso_U_33
_atom_site_aniso_U_23
_atom_site_aniso_U_13
_atom_site_aniso_U_12
O1 0.0161(3) 0.0246(4) 0.0498(5) -0.0092(3) 0.0050(3) 0.0007(3)
O2 0.0200(3) 0.0237(3) 0.0331(4) -0.0061(3) 0.0064(3) -0.0011(3)
O3 0.0214(3) 0.0304(4) 0.0370(4) -0.0036(3) 0.0104(3) 0.0037(3)
N1 0.0136(3) 0.0160(3) 0.0156(3) -0.0005(2) 0.0025(2) -0.0011(2)
C5 0.0180(4) 0.0168(4) 0.0306(5) 0.0017(3) 0.0035(3) -0.0033(3)
C4 0.0186(4) 0.0242(4) 0.0173(3) -0.0022(3) 0.0056(3) 0.0023(3)
C3 0.0183(4) 0.0256(4) 0.0163(3) 0.0008(3) -0.0004(3) -0.0009(3)
C1 0.0175(3) 0.0154(3) 0.0195(4) -0.0021(3) 0.0044(3) 0.0003(3)
C2 0.0185(4) 0.0237(4) 0.0239(4) -0.0013(3) 0.0021(3) 0.0041(3)
C7 0.0154(3) 0.0193(4) 0.0178(3) 0.0029(3) 0.0034(3) -0.0006(3)
C6 0.0207(5) 0.0454(7) 0.0406(7) -0.0131(5) 0.0027(4) -0.0092(5)

loop_
_atom_type_symbol
_atom_type_description
_atom_type_scat_dispersion_real
_atom_type_scat_dispersion_imag
_atom_type_scat_source
C C 0.0033 0.0016 'International Tables Vol C Tables 4.2.6.8 and 6.1.1.4'
H H 0.0000 0.0000 'International Tables Vol C Tables 4.2.6.8 and 6.1.1.4'
N N 0.0061 0.0033 'International Tables Vol C Tables 4.2.6.8 and 6.1.1.4'
O O 0.0106 0.0060 'International Tables Vol C Tables 4.2.6.8 and 6.1.1.4'

loop_
_geom_angle_atom_site_label_1
_geom_angle_atom_site_label_2
_geom_angle_atom_site_label_3
_geom_angle
C5 N1 C4 109.39(8)
C5 N1 C3 108.87(7)
C4 N1 C3 107.74(7)
C5 N1 C1 111.75(7)
C4 N1 C1 111.29(7)
C3 N1 C1 107.67(7)
N1 C1 C2 115.47(7)
O1 C2 C1 113.09(9)
O3 C7 O2 124.37(9)
O3 C7 C6 117.53(9)
O2 C7 C6 118.09(9)

loop_
_geom_bond_atom_site_label_1
_geom_bond_atom_site_label_2
_geom_bond_distance
O1 C2 1.4117(14)
O2 C7 1.2586(12)
O3 C7 1.2483(11)
N1 C5 1.4974(12)
N1 C4 1.4978(12)
N1 C3 1.5030(11)
N1 C1 1.5149(12)
C1 C2 1.5243(13)
C7 C6 1.5147(15)
